data_5000223
loop_
_publ_author_name
'Horn, M'
'Schwerdtfeger, C F'
'Meagher, E P'

_publ_section_title
;
 Refinement of the structure of anatase at several temperatures
 Sample: T = 300 C
;
_journal_name_full
;
Zeitschrift fuer Kristallographie, Kristallgeometrie, Kristallphysik,
Kristallchemie (-144,1977)
;
_journal_page_first 273
_journal_page_last 281
_journal_volume 136
_journal_year 1972
_chemical_compound_source 'Lengenbach quarry, Binnatal, Switzerland'
_chemical_formula_structural TiO2
_chemical_formula_sum 'O2 Ti'
_chemical_name_mineral Anatase
_chemical_name_systematic 'Titanium oxide'
_space_group_IT_number 141
_symmetry_cell_setting tetragonal
_symmetry_space_group_name_Hall 'I 4bw 2bw -1bw'
_symmetry_space_group_name_H-M 'I 41/a m d :1'
_cell_angle_alpha 90
_cell_angle_beta 90
_cell_angle_gamma 90
_cell_formula_units_Z 4
_cell_length_a 3.7892(4)
_cell_length_b 3.7892(4)
_cell_length_c 9.537(1)
_cell_volume 136.9
_database_code_amcsd 0010736
_diffrn_ambient_temperature 573.15
_exptl_crystal_density_diffrn 3.875
_refine_ls_R_factor_all 0.023
_cod_original_sg_symbol_H-M 'I 41/a m d S'
_cod_original_formula_sum 'Ti O2'
_cod_database_code 5000223

loop_
_space_group_symop_operation_xyz
x,y,z
-x,-y,z
x,1/2+y,1/4-z
-x,1/2-y,1/4-z
-x,y,z
x,-y,z
-x,1/2+y,1/4-z
x,1/2-y,1/4-z
y,x,-z
-y,-x,-z
y,1/2+x,1/4+z
-y,1/2-x,1/4+z
-y,x,-z
y,-x,-z
-y,1/2+x,1/4+z
y,1/2-x,1/4+z
1/2+x,1/2+y,1/2+z
1/2-x,1/2-y,1/2+z
1/2+x,y,3/4-z
1/2-x,-y,3/4-z
1/2-x,1/2+y,1/2+z
1/2+x,1/2-y,1/2+z
1/2-x,y,3/4-z
1/2+x,-y,3/4-z
1/2+y,1/2+x,1/2-z
1/2-y,1/2-x,1/2-z
1/2+y,x,3/4+z
1/2-y,-x,3/4+z
1/2-y,1/2+x,1/2-z
1/2+y,1/2-x,1/2-z
1/2-y,x,3/4+z
1/2+y,-x,3/4+z

loop_
_atom_site_label
_atom_site_type_symbol
_atom_site_symmetry_multiplicity
_atom_site_Wyckoff_symbol
_atom_site_fract_x
_atom_site_fract_y
_atom_site_fract_z
_atom_site_occupancy
_atom_site_attached_hydrogens
_atom_site_calc_flag
Ti1 Ti4+ 4 a 0. 0. 0. 1. 0 d
O1 O2- 8 e 0. 0. 0.2079(2) 1. 0 d

loop_
_atom_type_symbol
_atom_type_oxidation_number
Ti4+ 4.000
O2- -2.000

loop_
_cod_related_entry_id
_cod_related_entry_database
_cod_related_entry_code
1 AMCSD 0010736
